data_4062405
loop_
_publ_author_name
'Hagadorn, John R.'
'McNevin, Michael J.'
'Wiedenfeld, Grant'
'Shoemaker, Richard'

_publ_section_title
;
 Dizirconium Complexes Supported by Preorganized Binucleating Bis(amidinates)
;
_journal_issue 23
_journal_name_full Organometallics
_journal_page_first 4818
_journal_page_last 4824
_journal_paper_doi 10.1021/om034063c
_journal_volume 22
_journal_year 2003
_chemical_formula_sum 'C41 H76 N10 O Zr2'
_chemical_formula_weight 907.56
_chemical_name_common (iPr4Xan)Zr2(NMe2)6
_space_group_IT_number 154
_symmetry_cell_setting hexagonal
_symmetry_space_group_name_Hall 'P 32 2"'
_symmetry_space_group_name_H-M 'P 32 2 1'
_cell_angle_alpha 90.00
_cell_angle_beta 90.00
_cell_angle_gamma 120.00
_cell_formula_units_Z 3
_cell_length_a 13.3607(3)
_cell_length_b 13.3607(3)
_cell_length_c 23.5264(8)
_cell_measurement_temperature 143(2)
_cell_volume 3637.01(17)
_diffrn_ambient_temperature 143(2)
_exptl_crystal_density_diffrn 1.243
_cod_original_sg_symbol_H-M 'P 3 2 21'
_cod_database_code 4062405

loop_
_symmetry_equiv_pos_as_xyz
'x, y, z'
'-y, x-y, z+2/3'
'-x+y, -x, z+1/3'
'y, x, -z'
'x-y, -y, -z+1/3'
'-x, -x+y, -z+2/3'

loop_
_atom_site_label
_atom_site_type_symbol
_atom_site_fract_x
_atom_site_fract_y
_atom_site_fract_z
_atom_site_U_iso_or_equiv
_atom_site_adp_type
_atom_site_occupancy
_atom_site_symmetry_multiplicity
_atom_site_calc_flag
_atom_site_refinement_flags
_atom_site_disorder_assembly
_atom_site_disorder_group
Zr1 Zr 0.983732(14) 0.300030(13) 0.133238(6) 0.02438(5) Uani 1 1 d . . .
O1 O 0.54119(13) 0.0000 0.1667 0.0259(3) Uani 1 2 d S . .
N1 N 0.80812(13) 0.15661(14) 0.11000(7) 0.0261(3) Uani 1 1 d . . .
N2 N 0.81762(12) 0.26985(14) 0.18227(6) 0.0265(3) Uani 1 1 d . . .
N3 N 1.02766(15) 0.45271(14) 0.09389(7) 0.0331(3) Uani 1 1 d . . .
N4 N 1.07324(15) 0.24226(16) 0.08367(8) 0.0346(3) Uani 1 1 d . . .
N5 N 1.07959(14) 0.32978(17) 0.20656(7) 0.0361(4) Uani 1 1 d . . .
C1 C 0.7842(2) 0.1287(2) 0.00623(9) 0.0439(5) Uani 1 1 d . . .
H1A H 0.7615 0.1877 0.0026 0.066 Uiso 1 1 calc R . .
H1B H 0.7457 0.0699 -0.0233 0.066 Uiso 1 1 calc R . .
H1C H 0.8682 0.1648 0.0018 0.066 Uiso 1 1 calc R . .
C2 C 0.74915(17) 0.07260(17) 0.06417(8) 0.0311(4) Uani 1 1 d . . .
H2 H 0.6639 0.0394 0.0687 0.040 Uiso 1 1 calc R . .
C3 C 0.7767(2) -0.0249(2) 0.07036(11) 0.0466(5) Uani 1 1 d . . .
H3A H 0.8598 0.0061 0.0652 0.070 Uiso 1 1 calc R . .
H3B H 0.7340 -0.0842 0.0416 0.070 Uiso 1 1 calc R . .
H3C H 0.7538 -0.0591 0.1083 0.070 Uiso 1 1 calc R . .
C4 C 0.7066(2) 0.2553(2) 0.26847(9) 0.0441(5) Uani 1 1 d . . .
H4A H 0.6420 0.1822 0.2547 0.066 Uiso 1 1 calc R . .
H4B H 0.6765 0.2962 0.2911 0.066 Uiso 1 1 calc R . .
H4C H 0.7575 0.2396 0.2921 0.066 Uiso 1 1 calc R . .
C5 C 0.77463(19) 0.33027(19) 0.21780(9) 0.0332(4) Uani 1 1 d . . .
H5 H 0.7220 0.3467 0.1944 0.043 Uiso 1 1 calc R . .
C6 C 0.8761(2) 0.4449(2) 0.23786(11) 0.0469(5) Uani 1 1 d . . .
H6A H 0.9261 0.4299 0.2627 0.070 Uiso 1 1 calc R . .
H6B H 0.8469 0.4883 0.2589 0.070 Uiso 1 1 calc R . .
H6C H 0.9205 0.4901 0.2049 0.070 Uiso 1 1 calc R . .
C7 C 0.75440(13) 0.20012(15) 0.14052(7) 0.0239(3) Uani 1 1 d . . .
C8 C 0.63824(14) 0.18404(16) 0.12451(7) 0.0249(3) Uani 1 1 d . . .
C9 C 0.63595(17) 0.27191(18) 0.09383(9) 0.0317(4) Uani 1 1 d . . .
H9 H 0.7060 0.3344 0.0797 0.038 Uiso 1 1 calc R . .
C10 C 0.53191(19) 0.26911(19) 0.08358(9) 0.0361(4) Uani 1 1 d . . .
H10 H 0.5301 0.3270 0.0609 0.043 Uiso 1 1 calc R . .
C11 C 0.43137(18) 0.18101(17) 0.10686(8) 0.0329(4) Uani 1 1 d . . .
H11 H 0.3614 0.1821 0.1018 0.039 Uiso 1 1 calc R . .
C12 C 0.42915(15) 0.09019(16) 0.13760(7) 0.0253(3) Uani 1 1 d . . .
C13 C 0.53386(13) 0.09086(15) 0.14304(7) 0.0232(3) Uani 1 1 d . . .
C14 C 0.22226(16) -0.0619(2) 0.12249(9) 0.0390(4) Uani 1 1 d . . .
H14A H 0.2435 -0.1047 0.0959 0.058 Uiso 1 1 calc R . .
H14B H 0.2114 -0.0047 0.1015 0.058 Uiso 1 1 calc R . .
H14C H 0.1502 -0.1158 0.1419 0.058 Uiso 1 1 calc R . .
C16 C 0.9757(2) 0.4582(2) 0.04048(10) 0.0422(5) Uani 1 1 d . . .
H16A H 0.9399 0.5062 0.0453 0.063 Uiso 1 1 calc R . .
H16B H 0.9166 0.3801 0.0291 0.063 Uiso 1 1 calc R . .
H16C H 1.0355 0.4919 0.0111 0.063 Uiso 1 1 calc R . .
C17 C 1.1129(2) 0.5673(2) 0.11333(12) 0.0513(6) Uani 1 1 d . . .
H17A H 1.1760 0.6028 0.0856 0.077 Uiso 1 1 calc R . .
H17B H 1.1437 0.5613 0.1502 0.077 Uiso 1 1 calc R . .
H17C H 1.0766 0.6150 0.1173 0.077 Uiso 1 1 calc R . .
C18 C 1.1258(2) 0.2833(3) 0.02853(10) 0.0471(5) Uani 1 1 d . . .
H18A H 1.2090 0.3118 0.0311 0.071 Uiso 1 1 calc R . .
H18B H 1.1132 0.3461 0.0161 0.071 Uiso 1 1 calc R . .
H18C H 1.0909 0.2198 0.0010 0.071 Uiso 1 1 calc R . .
C19 C 1.0912(3) 0.1502(3) 0.10363(13) 0.0538(6) Uani 1 1 d . . .
H19A H 1.0543 0.0846 0.0774 0.081 Uiso 1 1 calc R . .
H19B H 1.0573 0.1258 0.1416 0.081 Uiso 1 1 calc R . .
H19C H 1.1743 0.1778 0.1055 0.081 Uiso 1 1 calc R . .
C20 C 1.2035(2) 0.3743(3) 0.20215(12) 0.0596(8) Uani 1 1 d . . .
H20A H 1.2450 0.4462 0.2240 0.089 Uiso 1 1 calc R . .
H20B H 1.2270 0.3896 0.1622 0.089 Uiso 1 1 calc R . .
H20C H 1.2220 0.3172 0.2173 0.089 Uiso 1 1 calc R . .
C21 C 1.0446(2) 0.3056(2) 0.26521(8) 0.0433(5) Uani 1 1 d . . .
H21A H 1.0617 0.2471 0.2797 0.065 Uiso 1 1 calc R . .
H21B H 0.9614 0.2768 0.2682 0.065 Uiso 1 1 calc R . .
H21C H 1.0868 0.3766 0.2876 0.065 Uiso 1 1 calc R . .
C15 C 0.31908(16) 0.0000 0.1667 0.0261(4) Uiso 1 2 d S . .

loop_
_atom_site_aniso_label
_atom_site_aniso_U_11
_atom_site_aniso_U_22
_atom_site_aniso_U_33
_atom_site_aniso_U_23
_atom_site_aniso_U_13
_atom_site_aniso_U_12
Zr1 0.02169(7) 0.02794(8) 0.02353(7) 0.00239(5) -0.00008(5) 0.01243(6)
O1 0.0222(5) 0.0284(8) 0.0291(8) 0.0057(7) 0.0029(3) 0.0142(4)
N1 0.0228(6) 0.0295(7) 0.0261(7) -0.0018(5) 0.0004(5) 0.0132(6)
N2 0.0244(6) 0.0322(7) 0.0240(6) -0.0012(6) 0.0013(5) 0.0150(6)
N3 0.0288(7) 0.0309(7) 0.0351(8) 0.0041(6) -0.0001(6) 0.0116(6)
N4 0.0293(8) 0.0419(9) 0.0367(8) 0.0025(7) 0.0022(7) 0.0209(7)
N5 0.0273(7) 0.0421(9) 0.0318(7) 0.0060(7) -0.0022(6) 0.0119(7)
C1 0.0464(12) 0.0454(12) 0.0267(9) -0.0019(9) -0.0044(9) 0.0131(10)
C2 0.0277(8) 0.0318(8) 0.0291(8) -0.0051(7) 0.0011(7) 0.0113(7)
C3 0.0589(15) 0.0388(10) 0.0465(12) -0.0070(9) 0.0027(11) 0.0279(11)
C4 0.0505(13) 0.0555(14) 0.0311(10) -0.0019(9) 0.0101(9) 0.0301(11)
C5 0.0373(10) 0.0396(10) 0.0289(9) -0.0049(7) 0.0005(7) 0.0239(8)
C6 0.0534(14) 0.0414(12) 0.0490(12) -0.0142(10) -0.0067(11) 0.0261(10)
C7 0.0235(6) 0.0261(7) 0.0237(7) 0.0038(6) 0.0027(5) 0.0136(6)
C8 0.0244(7) 0.0296(7) 0.0232(7) 0.0017(6) -0.0005(5) 0.0152(6)
C9 0.0305(8) 0.0337(9) 0.0325(9) 0.0068(7) 0.0015(7) 0.0174(7)
C10 0.0390(10) 0.0397(10) 0.0364(10) 0.0080(8) -0.0027(8) 0.0249(9)
C11 0.0309(9) 0.0411(9) 0.0340(9) 0.0041(7) -0.0021(7) 0.0236(8)
C12 0.0247(7) 0.0327(8) 0.0230(7) -0.0011(6) -0.0019(6) 0.0177(6)
C13 0.0248(6) 0.0292(8) 0.0194(6) -0.0001(6) -0.0012(5) 0.0163(6)
C14 0.0289(8) 0.0449(11) 0.0378(9) 0.0013(9) -0.0103(7) 0.0145(8)
C16 0.0496(12) 0.0371(10) 0.0399(10) 0.0039(9) -0.0059(10) 0.0218(10)
C17 0.0452(13) 0.0344(9) 0.0584(14) 0.0051(9) -0.0134(12) 0.0079(10)
C18 0.0506(13) 0.0604(15) 0.0358(10) -0.0001(10) 0.0090(10) 0.0320(12)
C19 0.0574(15) 0.0624(16) 0.0623(16) 0.0105(13) 0.0117(13) 0.0456(14)
C20 0.0274(10) 0.081(2) 0.0511(14) 0.0037(14) -0.0067(10) 0.0131(12)
C21 0.0383(10) 0.0521(13) 0.0289(8) 0.0039(9) -0.0055(8) 0.0145(9)

loop_
_geom_bond_atom_site_label_1
_geom_bond_atom_site_label_2
_geom_bond_distance
_geom_bond_site_symmetry_2
_geom_bond_publ_flag
Zr1 N3 2.0409(17) . ?
Zr1 N5 2.0652(17) . ?
Zr1 N4 2.0759(16) . ?
Zr1 N1 2.2315(15) . ?
Zr1 N2 2.3503(14) . ?
Zr1 C7 2.6664(15) . ?
Zr1 Zr1 7.1190(3) 5 ?
O1 C13 1.3824(18) 5 ?
O1 C13 1.3824(18) . ?
N1 C7 1.337(2) . ?
N1 C2 1.469(2) . ?
N2 C7 1.326(2) . ?
N2 C5 1.464(2) . ?
N3 C17 1.451(3) . ?
N3 C16 1.455(3) . ?
N4 C19 1.444(3) . ?
N4 C18 1.446(3) . ?
N5 C21 1.441(3) . ?
N5 C20 1.457(3) . ?
C1 C2 1.513(3) . ?
C2 C3 1.527(3) . ?
C4 C5 1.530(3) . ?
C5 C6 1.526(3) . ?
C7 C8 1.504(2) . ?
C8 C9 1.391(2) . ?
C8 C13 1.396(2) . ?
C9 C10 1.393(3) . ?
C10 C11 1.382(3) . ?
C11 C12 1.400(2) . ?
C12 C13 1.400(2) . ?
C12 C15 1.520(2) . ?
C14 C15 1.539(2) . ?
C15 C12 1.520(2) 5 ?
C15 C14 1.539(2) 5 ?
